data_7044779
loop_
_publ_author_name
'Marcos, Ismael'
'Ojea, Vicente'
'Vazquez-Garcia, Digna'
'Fern\'andez S\'anchez, Jes\'us Jos\'e'
'Fern\'andez, Alberto'
'Lopez-Torres, Margarita'
'Lado, Jorge'
'VILA, JOSE M'

_publ_section_title
;
 Preparation and characterization of terdentate [C,N,N] acetophenone and
 acetylpyridine hydrazone platinacycles. A DFT insight into the reaction
 mechanism
;
_journal_name_full 'Dalton Transactions'
_journal_paper_doi 10.1039/C7DT03418K
_journal_year 2017
_chemical_formula_sum 'C76 H80 Cl6 N12 O2.5 P3 Pt3'
_chemical_formula_weight 2092.40
_space_group_crystal_system orthorhombic
_space_group_IT_number 29
_space_group_name_Hall 'P 2c -2ac'
_space_group_name_H-M_alt 'P c a 21'
_symmetry_space_group_name_Hall 'P 2c -2ac'
_symmetry_space_group_name_H-M 'P c a 21'
_atom_sites_solution_hydrogens mixed
_audit_creation_method SHELXL-2014/7
_audit_update_record
;
2017-03-07 deposited with the CCDC.
2017-11-13 downloaded from the CCDC.
;
_cell_angle_alpha 90
_cell_angle_beta 90
_cell_angle_gamma 90
_cell_formula_units_Z 4
_cell_length_a 19.819(5)
_cell_length_b 15.689(5)
_cell_length_c 29.119(5)
_cell_measurement_reflns_used 15937
_cell_measurement_temperature 100(2)
_cell_measurement_theta_max 50.99
_cell_measurement_theta_min 5.056
_cell_volume 9054(4)
_computing_cell_refinement 'SAINT V7.12A (Bruker Nonius 2004) in Apex2 suite'
_computing_data_collection 'Apex2  V.1.0-27 (Bruker Nonius, 2005)'
_computing_data_reduction 'SAINT and XPREP Version 6.14 COPYRIGHT(c) 2003 Bruker-AXS'
_computing_structure_refinement 'SHELXL-2014/7 (Sheldrick, 2014)'
_computing_structure_solution 'SHELXS-2014/7 (Sheldrick, 2014)'
_diffrn_ambient_temperature 100(2)
_diffrn_measured_fraction_theta_full 0.985
_diffrn_measured_fraction_theta_max 0.976
_diffrn_measurement_device_type 'Bruker X8 APEX'
_diffrn_measurement_method 'omega-phi scans'
_diffrn_radiation_source 'fine-focus sealed tube'
_diffrn_radiation_type MoK\a
_diffrn_radiation_wavelength 0.71073
_diffrn_reflns_av_R_equivalents 0.0617
_diffrn_reflns_av_unetI/netI 0.0497
_diffrn_reflns_Laue_measured_fraction_full 0.985
_diffrn_reflns_Laue_measured_fraction_max 0.976
_diffrn_reflns_limit_h_max 26
_diffrn_reflns_limit_h_min -26
_diffrn_reflns_limit_k_max 20
_diffrn_reflns_limit_k_min -20
_diffrn_reflns_limit_l_max 37
_diffrn_reflns_limit_l_min -18
_diffrn_reflns_number 77741
_diffrn_reflns_point_group_measured_fraction_full 0.985
_diffrn_reflns_point_group_measured_fraction_max 0.976
_diffrn_reflns_theta_full 25.242
_diffrn_reflns_theta_max 28.337
_diffrn_reflns_theta_min 2.055
_exptl_absorpt_coefficient_mu 4.901
_exptl_absorpt_correction_T_max 0.690
_exptl_absorpt_correction_T_min 0.346
_exptl_absorpt_correction_type multi-scan
_exptl_absorpt_process_details 'SADABS, G. Sheldrick'
_exptl_crystal_colour red
_exptl_crystal_density_diffrn 1.535
_exptl_crystal_description prism
_exptl_crystal_F_000 4084
_exptl_crystal_size_max 0.270
_exptl_crystal_size_mid 0.250
_exptl_crystal_size_min 0.100
_refine_diff_density_max 2.221
_refine_diff_density_min -2.809
_refine_diff_density_rms 0.206
_refine_ls_abs_structure_details
;
 Refined as an inversion twin.
;
_refine_ls_abs_structure_Flack 0.082(13)
_refine_ls_extinction_method none
_refine_ls_goodness_of_fit_ref 1.158
_refine_ls_hydrogen_treatment constr
_refine_ls_matrix_type full
_refine_ls_number_parameters 914
_refine_ls_number_reflns 16475
_refine_ls_number_restraints 158
_refine_ls_restrained_S_all 1.155
_refine_ls_R_factor_all 0.0775
_refine_ls_R_factor_gt 0.0634
_refine_ls_shift/su_max 0.004
_refine_ls_shift/su_mean 0.000
_refine_ls_structure_factor_coef Fsqd
_refine_ls_weighting_details 'w=1/[\s^2^(Fo^2^)+(0.0433P)^2^+118.4683P] where P=(Fo^2^+2Fc^2^)/3'
_refine_ls_weighting_scheme calc
_refine_ls_wR_factor_gt 0.1443
_refine_ls_wR_factor_ref 0.1504
_reflns_Friedel_coverage 0.961
_reflns_Friedel_fraction_full 0.985
_reflns_Friedel_fraction_max 0.975
_reflns_number_gt 14042
_reflns_number_total 16475
_reflns_threshold_expression 'I > 2\s(I)'
_cod_data_source_file c7dt03418k3.cif
_cod_data_source_block shelx_CCDC1
_cod_original_formula_sum 'C76 H80 Cl6 N12 O2.50 P3 Pt3'
_cod_database_code 7044779
_shelx_shelxl_version_number 2014/7
_shelx_space_group_comment
;
The symmetry employed for this shelxl refinement is uniquely defined
by the following loop, which should always be used as a source of
symmetry information in preference to the above space-group names.
They are only intended as comments.
;
_shelx_estimated_absorpt_t_min 0.351
_shelx_estimated_absorpt_t_max 0.640

loop_
_space_group_symop_operation_xyz
'x, y, z'
'-x, -y, z+1/2'
'-x+1/2, y, z+1/2'
'x+1/2, -y, z'

loop_
_atom_site_label
_atom_site_type_symbol
_atom_site_fract_x
_atom_site_fract_y
_atom_site_fract_z
_atom_site_U_iso_or_equiv
_atom_site_adp_type
_atom_site_occupancy
_atom_site_site_symmetry_order
_atom_site_calc_flag
_atom_site_refinement_flags_posn
_atom_site_refinement_flags_adp
_atom_site_refinement_flags_occupancy
_atom_site_disorder_assembly
_atom_site_disorder_group
C1 C 0.3225(11) 0.3138(12) 0.4675(9) 0.050(3) Uani 1 1 d . U . . .
C2 C 0.3145(11) 0.3997(12) 0.4743(9) 0.052(3) Uani 1 1 d . U . . .
H2 H 0.3067 0.4352 0.4484 0.063 Uiso 1 1 calc R U . . .
C3 C 0.3176(11) 0.4387(12) 0.5198(10) 0.055(3) Uani 1 1 d . U . . .
C4 C 0.3272(12) 0.3870(13) 0.5541(10) 0.057(3) Uani 1 1 d . U . . .
C5 C 0.3347(11) 0.3059(13) 0.5514(10) 0.054(3) Uani 1 1 d . U . . .
H5 H 0.3415 0.2724 0.5782 0.065 Uiso 1 1 calc R U . . .
C6 C 0.3324(11) 0.2684(12) 0.5079(9) 0.051(3) Uani 1 1 d . U . . .
C7 C 0.3369(10) 0.1708(13) 0.4997(10) 0.051(6) Uani 1 1 d . . . . .
C8 C 0.3261(9) 0.0607(11) 0.3966(7) 0.034(4) Uani 1 1 d . U . . .
C9 C 0.3266(9) -0.0231(14) 0.3821(10) 0.052(6) Uani 1 1 d . . . . .
H9 H 0.3301 -0.0708 0.4021 0.062 Uiso 1 1 calc R U . . .
C10 C 0.3209(11) -0.0290(12) 0.3313(9) 0.048(6) Uani 1 1 d . . . . .
H10 H 0.3230 -0.0815 0.3152 0.058 Uiso 1 1 calc R U . . .
C11 C 0.3126(11) 0.0456(15) 0.3106(10) 0.059(6) Uani 1 1 d . U . . .
C12 C 0.3514(17) 0.1118(12) 0.5408(9) 0.081(10) Uani 1 1 d . . . . .
H12A H 0.3536 0.1457 0.5690 0.121 Uiso 1 1 calc R U . . .
H12B H 0.3152 0.0695 0.5435 0.121 Uiso 1 1 calc R U . . .
H12C H 0.3945 0.0826 0.5360 0.121 Uiso 1 1 calc R U . . .
C13 C 0.309(3) 0.5357(16) 0.5221(13) 0.14(2) Uani 1 1 d . . . . .
H13A H 0.3027 0.5582 0.4910 0.215 Uiso 1 1 calc R U . . .
H13B H 0.2698 0.5496 0.5410 0.215 Uiso 1 1 calc R U . . .
H13C H 0.3496 0.5611 0.5357 0.215 Uiso 1 1 calc R U . . .
C14 C 0.3374(14) 0.4300(17) 0.6011(11) 0.079(9) Uani 1 1 d . . . . .
H14A H 0.3302 0.4916 0.5982 0.118 Uiso 1 1 calc R U . . .
H14B H 0.3051 0.4065 0.6233 0.118 Uiso 1 1 calc R U . . .
H14C H 0.3835 0.4193 0.6120 0.118 Uiso 1 1 calc R U . . .
C15 C 0.4809(8) 0.1059(12) 0.1894(9) 0.043(6) Uani 1 1 d . . . . .
C16 C 0.4819(9) 0.1522(12) 0.1493(9) 0.043(6) Uani 1 1 d . . . . .
H16 H 0.4837 0.2124 0.1521 0.052 Uiso 1 1 calc R U . . .
C17 C 0.4805(9) 0.1196(11) 0.1053(8) 0.040(5) Uani 1 1 d . . . . .
C18 C 0.4805(9) 0.0327(12) 0.0982(7) 0.036(4) Uani 1 1 d . . . . .
C19 C 0.4762(9) -0.0161(12) 0.1373(8) 0.040(5) Uani 1 1 d . . . . .
H19 H 0.4723 -0.0760 0.1333 0.048 Uiso 1 1 calc R U . . .
C20 C 0.4769(9) 0.0142(11) 0.1821(7) 0.035(4) Uani 1 1 d . . . . .
C21 C 0.4740(8) -0.0384(11) 0.2230(7) 0.030(4) Uani 1 1 d . . . . .
C22 C 0.4879(8) 0.0275(11) 0.3394(7) 0.029(3) Uani 1 1 d . U . . .
C23 C 0.4912(10) 0.0008(14) 0.3809(7) 0.044(4) Uani 1 1 d . U . . .
H23 H 0.4908 -0.0585 0.3874 0.053 Uiso 1 1 calc R U . . .
C24 C 0.4955(8) 0.0604(11) 0.4164(8) 0.035(3) Uani 1 1 d . U . . .
H24 H 0.4960 0.0434 0.4477 0.042 Uiso 1 1 calc R U . . .
C25 C 0.4988(8) 0.1457(11) 0.4038(7) 0.032(3) Uani 1 1 d . U . . .
C26 C 0.4699(11) -0.1347(10) 0.2210(8) 0.045(5) Uani 1 1 d . . . . .
H26A H 0.4634 -0.1529 0.1891 0.067 Uiso 1 1 calc R U . . .
H26B H 0.5119 -0.1593 0.2329 0.067 Uiso 1 1 calc R U . . .
H26C H 0.4319 -0.1544 0.2397 0.067 Uiso 1 1 calc R U . . .
C27 C 0.4825(13) 0.1803(15) 0.0640(8) 0.060(7) Uani 1 1 d . . . . .
H27A H 0.4436 0.1694 0.0441 0.090 Uiso 1 1 calc R U . . .
H27B H 0.5242 0.1709 0.0466 0.090 Uiso 1 1 calc R U . . .
H27C H 0.4811 0.2394 0.0749 0.090 Uiso 1 1 calc R U . . .
C28 C 0.4767(10) -0.0037(15) 0.0527(8) 0.051(5) Uani 1 1 d . . . . .
H28A H 0.4421 0.0263 0.0349 0.076 Uiso 1 1 calc R U . . .
H28B H 0.4648 -0.0642 0.0550 0.076 Uiso 1 1 calc R U . . .
H28C H 0.5205 0.0020 0.0374 0.076 Uiso 1 1 calc R U . . .
C29 C 0.6542(8) 0.0697(10) 0.3392(7) 0.028(3) Uani 1 1 d . U . . .
C30 C 0.6584(8) 0.0992(12) 0.3825(7) 0.033(3) Uani 1 1 d . U . . .
H30 H 0.6594 0.1591 0.3870 0.040 Uiso 1 1 calc R U . . .
C31 C 0.6613(8) 0.0456(11) 0.4220(7) 0.031(3) Uani 1 1 d . U . . .
C32 C 0.6583(7) -0.0391(10) 0.4160(8) 0.033(3) Uani 1 1 d . U . . .
C33 C 0.6528(8) -0.0733(10) 0.3751(7) 0.032(3) Uani 1 1 d . U . . .
H33 H 0.6509 -0.1335 0.3720 0.039 Uiso 1 1 calc R U . . .
C34 C 0.6497(9) -0.0220(11) 0.3360(8) 0.035(3) Uani 1 1 d . U . . .
C35 C 0.6440(8) -0.0598(10) 0.2907(7) 0.035(5) Uani 1 1 d . . . . .
C36 C 0.6419(9) 0.0537(10) 0.1850(8) 0.036(5) Uani 1 1 d . . . . .
C37 C 0.6400(11) 0.0479(14) 0.1389(10) 0.054(6) Uani 1 1 d . . . . .
H37 H 0.6370 -0.0070 0.1252 0.064 Uiso 1 1 calc R U . . .
C38 C 0.6421(11) 0.1172(11) 0.1114(8) 0.046(5) Uani 1 1 d . . . . .
H38 H 0.6412 0.1123 0.0789 0.055 Uiso 1 1 calc R U . . .
C39 C 0.6459(10) 0.1974(15) 0.1334(7) 0.045(5) Uani 1 1 d . . . . .
C40 C 0.6411(10) -0.1498(10) 0.2778(10) 0.061(7) Uani 1 1 d . . . . .
H40A H 0.6426 -0.1851 0.3056 0.091 Uiso 1 1 calc R U . . .
H40B H 0.5991 -0.1611 0.2611 0.091 Uiso 1 1 calc R U . . .
H40C H 0.6797 -0.1636 0.2582 0.091 Uiso 1 1 calc R U . . .
C41 C 0.6682(10) 0.0910(14) 0.4690(9) 0.051(6) Uani 1 1 d . . . . .
H41A H 0.6693 0.1528 0.4642 0.076 Uiso 1 1 calc R U . . .
H41B H 0.6296 0.0762 0.4884 0.076 Uiso 1 1 calc R U . . .
H41C H 0.7100 0.0727 0.4839 0.076 Uiso 1 1 calc R U . . .
C42 C 0.6609(11) -0.1018(14) 0.4593(7) 0.048(5) Uani 1 1 d . . . . .
H42A H 0.6650 -0.0683 0.4876 0.072 Uiso 1 1 calc R U . . .
H42B H 0.6193 -0.1357 0.4605 0.072 Uiso 1 1 calc R U . . .
H42C H 0.6998 -0.1400 0.4565 0.072 Uiso 1 1 calc R U . . .
C43 C 0.3536(9) 0.3176(11) 0.3017(8) 0.042(5) Uani 1 1 d . . . . .
H43A H 0.3400 0.2589 0.2932 0.051 Uiso 1 1 calc R U . . .
H43B H 0.3360 0.3569 0.2779 0.051 Uiso 1 1 calc R U . . .
C44 C 0.4293(9) 0.3230(12) 0.3027(8) 0.040(5) Uani 1 1 d . . . . .
H44A H 0.4460 0.2937 0.3306 0.048 Uiso 1 1 calc R U . . .
H44B H 0.4427 0.3836 0.3048 0.048 Uiso 1 1 calc R U . . .
C45 C 0.5528(8) 0.3293(11) 0.2491(6) 0.033(4) Uani 1 1 d . U . . .
H45A H 0.5815 0.3036 0.2249 0.040 Uiso 1 1 calc R U . . .
H45B H 0.5456 0.3900 0.2412 0.040 Uiso 1 1 calc R U . . .
C46 C 0.5898(9) 0.3232(12) 0.2960(8) 0.045(5) Uani 1 1 d . . . . .
H46A H 0.5589 0.2972 0.3187 0.053 Uiso 1 1 calc R U . . .
H46B H 0.6005 0.3816 0.3067 0.053 Uiso 1 1 calc R U . . .
C47 C 0.7070(9) 0.2849(11) 0.3507(10) 0.054(7) Uani 1 1 d . . . . .
C48 C 0.6689(12) 0.3263(13) 0.3855(9) 0.055(6) Uani 1 1 d . . . . .
H48 H 0.6250 0.3482 0.3800 0.066 Uiso 1 1 calc R U . . .
C49 C 0.6992(13) 0.3326(17) 0.4273(10) 0.068(8) Uani 1 1 d . . . . .
H49 H 0.6756 0.3600 0.4516 0.082 Uiso 1 1 calc R U . . .
C50 C 0.7652(12) 0.2996(13) 0.4360(10) 0.065(7) Uani 1 1 d . . . . .
H50 H 0.7835 0.3042 0.4661 0.078 Uiso 1 1 calc R U . . .
C51 C 0.8012(9) 0.2632(9) 0.4037(6) 0.030(4) Uani 1 1 d . . . . .
H51 H 0.8457 0.2435 0.4096 0.036 Uiso 1 1 calc R U . . .
C52 C 0.7713(10) 0.2541(10) 0.3594(10) 0.057(7) Uani 1 1 d . . . . .
H52 H 0.7958 0.2265 0.3356 0.069 Uiso 1 1 calc R U . . .
C53 C 0.7228(8) 0.3179(11) 0.2557(9) 0.051(6) Uani 1 1 d . . . . .
C54 C 0.7192(10) 0.4065(12) 0.2489(10) 0.060(7) Uani 1 1 d . . . . .
H54 H 0.6881 0.4401 0.2660 0.071 Uiso 1 1 calc R U . . .
C55 C 0.7613(13) 0.4435(14) 0.2173(10) 0.072(8) Uani 1 1 d . . . . .
H55 H 0.7613 0.5036 0.2134 0.086 Uiso 1 1 calc R U . . .
C56 C 0.8022(18) 0.3950(16) 0.1920(15) 0.123(17) Uani 1 1 d . . . . .
H56 H 0.8267 0.4203 0.1675 0.147 Uiso 1 1 calc R U . . .
C57 C 0.8097(15) 0.3108(16) 0.2004(13) 0.104(14) Uani 1 1 d . . . . .
H57 H 0.8440 0.2798 0.1849 0.125 Uiso 1 1 calc R U . . .
C58 C 0.7697(12) 0.2711(14) 0.2299(11) 0.075(9) Uani 1 1 d . . . . .
H58 H 0.7728 0.2111 0.2335 0.090 Uiso 1 1 calc R U . . .
C59 C 0.4187(11) 0.3109(12) 0.2020(9) 0.050(6) Uani 1 1 d . . . . .
C60 C 0.3607(11) 0.2699(15) 0.1920(11) 0.067(8) Uani 1 1 d . . . . .
H60 H 0.3484 0.2223 0.2104 0.080 Uiso 1 1 calc R U . . .
C61 C 0.3183(12) 0.2935(13) 0.1565(12) 0.076(10) Uani 1 1 d . . . . .
H61 H 0.2787 0.2622 0.1493 0.091 Uiso 1 1 calc R U . . .
C62 C 0.3369(14) 0.3649(16) 0.1322(13) 0.083(10) Uani 1 1 d . . . . .
H62 H 0.3090 0.3860 0.1082 0.099 Uiso 1 1 calc R U . . .
C63 C 0.3950(15) 0.4044(15) 0.1429(10) 0.073(8) Uani 1 1 d . . . . .
H63 H 0.4071 0.4534 0.1256 0.088 Uiso 1 1 calc R U . . .
C64 C 0.4364(12) 0.3797(14) 0.1759(8) 0.057(6) Uani 1 1 d . . . . .
H64 H 0.4775 0.4092 0.1814 0.069 Uiso 1 1 calc R U . . .
C65 C 0.3647(10) 0.4400(12) 0.3688(9) 0.050(6) Uani 1 1 d . . . . .
C66 C 0.3523(12) 0.5199(12) 0.3445(9) 0.057(6) Uani 1 1 d . . . . .
H66 H 0.3167 0.5231 0.3227 0.069 Uiso 1 1 calc R U . . .
C67 C 0.3892(12) 0.5862(13) 0.3521(11) 0.062(7) Uani 1 1 d . . . . .
H67 H 0.3781 0.6385 0.3375 0.074 Uiso 1 1 calc R U . . .
C68 C 0.4423(19) 0.5833(16) 0.3801(11) 0.086(10) Uani 1 1 d . . . . .
H68 H 0.4677 0.6336 0.3856 0.103 Uiso 1 1 calc R U . . .
C69 C 0.4609(12) 0.5076(16) 0.4012(9) 0.061(6) Uani 1 1 d . . . . .
H69 H 0.5017 0.5043 0.4183 0.074 Uiso 1 1 calc R U . . .
C70 C 0.4179(12) 0.4339(13) 0.3971(9) 0.057(7) Uani 1 1 d . . . . .
H70 H 0.4269 0.3830 0.4137 0.069 Uiso 1 1 calc R U . . .
N1 N 0.3303(7) 0.1529(9) 0.4579(7) 0.039(4) Uani 1 1 d . . . . .
N2 N 0.3314(8) 0.0673(11) 0.4412(6) 0.044(4) Uani 1 1 d . . . . .
H2A H 0.3354 0.0228 0.4594 0.053 Uiso 1 1 calc R U . . .
N3 N 0.3208(8) 0.1278(11) 0.3695(7) 0.042(4) Uani 1 1 d . . . . .
N4 N 0.3140(8) 0.1243(11) 0.3254(9) 0.060(6) Uani 1 1 d . . . . .
N5 N 0.4827(6) 0.0043(8) 0.2616(5) 0.026(3) Uani 1 1 d . . . . .
N6 N 0.4828(7) -0.0294(9) 0.3039(6) 0.031(3) Uani 1 1 d . . . . .
H6 H 0.4798 -0.0847 0.3086 0.037 Uiso 1 1 calc R U . . .
N7 N 0.4872(7) 0.1122(9) 0.3271(6) 0.031(3) Uani 1 1 d . U . . .
N8 N 0.4946(6) 0.1701(9) 0.3622(5) 0.026(3) Uani 1 1 d . U . . .
N9 N 0.6425(6) -0.0005(9) 0.2578(7) 0.035(3) Uani 1 1 d . . . . .
N10 N 0.6389(7) -0.0148(10) 0.2118(6) 0.035(4) Uani 1 1 d . . . . .
H10A H 0.6347 -0.0665 0.2004 0.042 Uiso 1 1 calc R U . . .
N11 N 0.6453(7) 0.1328(8) 0.2052(7) 0.038(4) Uani 1 1 d . . . . .
N12 N 0.6477(8) 0.2028(9) 0.1778(6) 0.040(4) Uani 1 1 d . . . . .
P1 P 0.3170(2) 0.3445(3) 0.3563(2) 0.0458(15) Uani 1 1 d . . . . .
P2 P 0.4709(2) 0.2739(3) 0.25057(19) 0.0333(11) Uani 1 1 d . . . . .
P3 P 0.6671(2) 0.2614(3) 0.2940(2) 0.0355(12) Uani 1 1 d . . . . .
Cl1 Cl 0.3059(2) 0.0431(3) 0.2469(2) 0.0497(14) Uani 1 1 d . U . . .
Cl2 Cl 0.5088(3) 0.2234(3) 0.4440(2) 0.0491(13) Uani 1 1 d . . . . .
Cl3 Cl 0.6465(4) 0.2904(4) 0.1044(2) 0.0665(17) Uani 1 1 d . . . . .
Pt1 Pt 0.32179(3) 0.24231(4) 0.41028(4) 0.0447(2) Uani 1 1 d . . . . .
Pt2 Pt 0.48205(3) 0.13252(4) 0.25705(3) 0.03144(16) Uani 1 1 d . . . . .
Pt3 Pt 0.65069(3) 0.12348(4) 0.27637(3) 0.03106(16) Uani 1 1 d . . . . .
Cl4 Cl 0.6379(4) 0.8190(3) 0.1576(2) 0.0667(18) Uani 1 1 d . . . . .
Cl5 Cl 0.4562(3) -0.2047(3) 0.3373(2) 0.0607(16) Uani 1 1 d . . . . .
Cl6 Cl 0.3693(4) 0.9033(3) 0.4877(2) 0.0661(18) Uani 1 1 d . . . . .
C71 C 0.2334(7) 0.3832(13) 0.3394(8) 0.097(5) Uani 1 1 d G U . . .
C72 C 0.1971(9) 0.4289(13) 0.3719(7) 0.099(5) Uani 1 1 d G U . . .
H72 H 0.2180 0.4456 0.3999 0.119 Uiso 1 1 calc R U . . .
C73 C 0.1301(9) 0.4501(13) 0.3637(7) 0.100(5) Uani 1 1 d G U . . .
H73 H 0.1052 0.4813 0.3859 0.120 Uiso 1 1 calc R U . . .
C74 C 0.0994(7) 0.4257(13) 0.3228(8) 0.099(5) Uani 1 1 d G U . . .
H74 H 0.0536 0.4402 0.3171 0.119 Uiso 1 1 calc R U . . .
C75 C 0.1358(9) 0.3800(13) 0.2902(7) 0.097(5) Uani 1 1 d G U . . .
H75 H 0.1148 0.3633 0.2623 0.116 Uiso 1 1 calc R U . . .
C76 C 0.2028(8) 0.3588(12) 0.2985(7) 0.097(5) Uani 1 1 d G U . . .
H76 H 0.2276 0.3276 0.2762 0.116 Uiso 1 1 calc R U . . .
O1S O 0.4960(8) -0.2051(15) 0.4417(8) 0.103(8) Uani 1 1 d . . . . .
H1S H 0.5098 -0.2415 0.4627 0.124 Uiso 1 1 d R U . . .
H2S H 0.4537 -0.1988 0.4473 0.124 Uiso 1 1 d R U . . .
O2S O 0.802(2) 0.955(3) 0.1237(19) 0.114(16) Uiso 0.5 1 d . . P . .
H2SA H 0.8024 1.0089 0.1147 0.137 Uiso 0.5 1 d R U P . .
H2SB H 0.7972 0.9197 0.1010 0.137 Uiso 0.5 1 d R U P . .
O3S O 0.119(2) 0.347(3) 0.485(2) 0.13(2) Uiso 0.54(4) 1 d . . P A 1
H3SB H 0.1304 0.3211 0.4598 0.160 Uiso 0.54(4) 1 d R U P A 1
H3SA H 0.1482 0.3399 0.5069 0.160 Uiso 0.54(4) 1 d R U P A 1
O4S O 0.100(2) 0.483(3) 0.4849(16) 0.082(15) Uiso 0.46(4) 1 d . . P A 2
H4SA H 0.1235 0.4830 0.4597 0.098 Uiso 0.46(4) 1 d R U P A 2
H4SB H 0.0847 0.4318 0.4915 0.098 Uiso 0.46(4) 1 d R U P A 2

loop_
_atom_site_aniso_label
_atom_site_aniso_U_11
_atom_site_aniso_U_22
_atom_site_aniso_U_33
_atom_site_aniso_U_23
_atom_site_aniso_U_13
_atom_site_aniso_U_12
C1 0.054(6) 0.030(5) 0.068(8) 0.005(5) 0.007(6) 0.000(5)
C2 0.059(6) 0.031(5) 0.066(8) 0.003(5) 0.007(6) 0.001(5)
C3 0.064(7) 0.035(5) 0.067(9) 0.002(5) 0.005(7) -0.001(5)
C4 0.066(7) 0.036(5) 0.067(8) 0.002(5) 0.005(6) -0.001(5)
C5 0.061(7) 0.035(5) 0.067(8) 0.002(5) 0.003(6) -0.001(5)
C6 0.056(6) 0.031(5) 0.067(9) 0.005(5) 0.005(6) -0.003(5)
C7 0.037(10) 0.047(11) 0.071(19) 0.010(11) 0.037(11) 0.011(8)
C8 0.036(7) 0.032(7) 0.033(9) 0.006(6) 0.010(7) -0.005(6)
C9 0.029(9) 0.050(11) 0.076(19) -0.010(12) 0.001(11) -0.003(8)
C10 0.054(12) 0.028(9) 0.063(17) -0.014(10) 0.003(12) -0.008(8)
C11 0.051(13) 0.058(13) 0.068(11) -0.007(12) -0.003(12) -0.024(10)
C12 0.18(3) 0.027(10) 0.038(16) -0.002(9) 0.033(17) 0.027(13)
C13 0.33(6) 0.037(13) 0.07(3) -0.014(14) 0.01(3) 0.00(2)
C14 0.085(19) 0.071(16) 0.08(2) 0.012(16) -0.030(17) 0.016(14)
C15 0.019(8) 0.048(10) 0.063(16) 0.029(10) -0.001(9) -0.003(7)
C16 0.027(9) 0.027(8) 0.076(19) 0.010(10) -0.013(10) -0.008(7)
C17 0.038(10) 0.042(10) 0.040(13) 0.003(9) 0.004(9) 0.007(8)
C18 0.044(10) 0.052(10) 0.013(10) 0.001(8) -0.011(8) 0.008(8)
C19 0.029(9) 0.046(10) 0.045(14) -0.007(9) 0.000(9) -0.007(7)
C20 0.041(10) 0.037(9) 0.026(11) 0.020(8) 0.003(8) -0.003(7)
C21 0.032(9) 0.036(9) 0.021(11) 0.011(7) -0.004(7) 0.005(7)
C22 0.021(7) 0.039(6) 0.028(7) 0.003(6) 0.008(7) -0.002(6)
C23 0.045(10) 0.058(8) 0.029(8) 0.000(5) -0.011(9) -0.027(9)
C24 0.032(7) 0.047(6) 0.027(7) 0.006(5) 0.008(7) -0.008(6)
C25 0.020(7) 0.051(6) 0.024(6) 0.002(6) 0.009(7) -0.004(6)
C26 0.065(13) 0.019(7) 0.050(14) 0.006(8) 0.007(10) 0.002(8)
C27 0.082(16) 0.064(14) 0.034(15) 0.000(11) 0.017(13) 0.031(12)
C28 0.044(11) 0.075(14) 0.034(13) -0.009(11) -0.015(9) -0.009(10)
C29 0.024(7) 0.031(6) 0.030(7) -0.004(6) 0.008(7) -0.007(6)
C30 0.030(8) 0.046(7) 0.024(8) -0.002(5) 0.004(7) -0.004(7)
C31 0.028(7) 0.037(5) 0.029(7) 0.003(5) 0.022(6) 0.009(5)
C32 0.013(6) 0.040(5) 0.045(8) -0.009(6) 0.005(8) -0.003(5)
C33 0.023(7) 0.029(6) 0.045(9) 0.000(5) -0.001(8) 0.007(6)
C34 0.029(8) 0.031(6) 0.046(9) 0.003(6) 0.013(8) -0.006(7)
C35 0.032(9) 0.028(8) 0.045(14) 0.014(8) 0.016(8) -0.005(6)
C36 0.043(10) 0.025(8) 0.040(13) 0.013(8) 0.007(9) 0.004(7)
C37 0.053(12) 0.047(12) 0.060(18) 0.021(11) -0.005(12) 0.006(9)
C38 0.074(14) 0.031(9) 0.032(13) 0.003(8) 0.013(10) 0.000(9)
C39 0.046(11) 0.071(14) 0.018(11) 0.016(10) -0.001(9) 0.005(10)
C40 0.057(12) 0.029(8) 0.10(2) -0.013(12) 0.053(14) 0.003(8)
C41 0.035(10) 0.056(12) 0.060(17) 0.017(11) 0.011(10) 0.000(8)
C42 0.051(12) 0.071(14) 0.023(12) 0.018(10) 0.010(9) -0.011(10)
C43 0.042(10) 0.034(9) 0.050(14) 0.019(9) 0.008(10) 0.003(7)
C44 0.036(9) 0.047(10) 0.037(13) 0.015(9) 0.008(8) -0.001(8)
C45 0.039(7) 0.037(7) 0.023(9) 0.014(6) -0.008(6) 0.008(6)
C46 0.029(9) 0.042(10) 0.062(16) -0.003(10) 0.018(9) 0.004(7)
C47 0.032(9) 0.027(8) 0.10(2) -0.002(10) 0.004(11) -0.008(7)
C48 0.064(14) 0.046(11) 0.054(17) -0.012(11) -0.007(12) 0.009(10)
C49 0.071(16) 0.081(16) 0.052(18) -0.028(14) -0.028(13) 0.006(13)
C50 0.076(16) 0.040(11) 0.08(2) -0.022(11) 0.017(14) -0.021(10)
C51 0.048(9) 0.026(7) 0.016(10) 0.005(7) 0.006(8) 0.002(6)
C52 0.056(12) 0.014(7) 0.10(2) 0.005(10) 0.032(13) -0.005(7)
C53 0.029(8) 0.043(9) 0.080(17) -0.015(11) 0.030(11) -0.024(7)
C54 0.052(11) 0.035(9) 0.09(2) -0.025(11) -0.022(13) -0.001(8)
C55 0.089(18) 0.043(11) 0.08(2) 0.018(12) 0.055(16) -0.004(11)
C56 0.14(3) 0.045(14) 0.18(4) 0.052(19) 0.10(3) 0.005(16)
C57 0.10(2) 0.057(14) 0.15(3) 0.016(18) 0.11(2) 0.005(14)
C58 0.057(13) 0.043(11) 0.13(3) 0.022(14) 0.045(15) -0.001(10)
C59 0.062(13) 0.036(10) 0.052(16) 0.013(10) -0.004(11) 0.015(9)
C60 0.043(12) 0.057(13) 0.10(2) 0.018(14) -0.022(13) 0.019(10)
C61 0.061(14) 0.036(11) 0.13(3) 0.007(14) -0.044(16) 0.017(10)
C62 0.070(17) 0.061(15) 0.12(3) 0.016(16) -0.034(18) 0.005(12)
C63 0.10(2) 0.053(14) 0.07(2) 0.031(13) 0.002(16) 0.022(14)
C64 0.074(15) 0.054(12) 0.045(15) 0.027(11) 0.021(12) 0.020(11)
C65 0.039(10) 0.046(11) 0.065(17) 0.024(10) 0.031(11) 0.017(8)
C66 0.069(14) 0.039(11) 0.064(18) 0.005(10) -0.003(13) 0.014(10)
C67 0.056(13) 0.035(10) 0.09(2) 0.022(12) 0.008(14) 0.003(9)
C68 0.16(3) 0.044(13) 0.05(2) -0.013(12) 0.01(2) 0.004(16)
C69 0.068(14) 0.077(15) 0.039(16) 0.013(12) 0.017(12) -0.003(12)
C70 0.070(14) 0.038(10) 0.065(19) -0.001(10) 0.033(13) 0.008(9)
N1 0.031(8) 0.031(7) 0.055(13) -0.005(7) 0.029(8) 0.001(5)
N2 0.044(9) 0.049(9) 0.040(12) 0.005(8) 0.025(8) 0.010(7)
N3 0.038(8) 0.049(9) 0.040(12) 0.019(8) 0.021(8) 0.006(7)
N4 0.030(8) 0.048(10) 0.10(2) -0.001(11) 0.030(10) -0.015(7)
N5 0.031(6) 0.040(6) 0.008(7) -0.001(6) 0.005(6) -0.006(5)
N6 0.036(8) 0.035(7) 0.021(9) 0.008(6) 0.004(6) -0.009(6)
N7 0.023(7) 0.040(6) 0.031(7) -0.002(5) 0.003(6) 0.005(6)
N8 0.019(6) 0.037(6) 0.024(7) 0.003(4) 0.010(6) -0.004(5)
N9 0.023(6) 0.035(7) 0.047(11) 0.008(8) 0.008(7) 0.002(5)
N10 0.034(8) 0.044(8) 0.028(10) 0.001(7) 0.019(7) 0.000(6)
N11 0.032(8) 0.028(7) 0.053(13) 0.003(7) -0.013(7) 0.004(6)
N12 0.038(8) 0.038(8) 0.043(12) 0.000(8) 0.006(8) 0.012(6)
P1 0.030(2) 0.031(2) 0.077(5) 0.009(3) 0.022(3) 0.0059(18)
P2 0.029(2) 0.036(2) 0.035(3) 0.008(2) 0.005(2) 0.0047(16)
P3 0.025(2) 0.0235(18) 0.058(4) 0.005(2) 0.007(2) -0.0019(15)
Cl1 0.034(2) 0.059(3) 0.056(4) 0.000(3) 0.006(2) -0.013(2)
Cl2 0.050(3) 0.051(3) 0.046(3) -0.010(2) 0.022(2) -0.001(2)
Cl3 0.094(5) 0.056(3) 0.049(4) 0.020(3) 0.010(3) 0.005(3)
Pt1 0.0346(3) 0.0316(3) 0.0678(6) 0.0037(4) 0.0236(4) 0.0009(3)
Pt2 0.0298(3) 0.0305(3) 0.0341(4) 0.0090(3) 0.0062(3) 0.0013(2)
Pt3 0.0291(3) 0.0249(2) 0.0392(4) 0.0038(3) 0.0084(3) -0.0017(2)
Cl4 0.112(5) 0.042(3) 0.046(4) -0.003(3) 0.026(4) 0.003(3)
Cl5 0.100(4) 0.040(2) 0.042(4) 0.020(2) 0.011(3) -0.011(3)
Cl6 0.101(5) 0.034(2) 0.063(4) -0.008(2) -0.039(4) 0.001(3)
C71 0.065(7) 0.104(9) 0.123(11) -0.002(9) 0.033(7) 0.031(7)
C72 0.068(8) 0.107(9) 0.123(11) -0.003(9) 0.034(8) 0.032(7)
C73 0.069(8) 0.107(9) 0.124(11) -0.002(8) 0.034(8) 0.034(7)
C74 0.069(7) 0.106(9) 0.123(11) -0.001(8) 0.034(7) 0.034(7)
C75 0.066(7) 0.105(8) 0.119(10) 0.002(8) 0.034(7) 0.031(6)
C76 0.064(7) 0.105(9) 0.122(11) -0.001(8) 0.033(7) 0.030(7)
O1S 0.045(9) 0.148(19) 0.12(2) 0.056(16) -0.011(11) -0.004(11)

loop_
_atom_type_symbol
_atom_type_description
_atom_type_scat_dispersion_real
_atom_type_scat_dispersion_imag
_atom_type_scat_source
C C 0.0033 0.0016 'International Tables Vol C Tables 4.2.6.8 and 6.1.1.4'
H H 0.0000 0.0000 'International Tables Vol C Tables 4.2.6.8 and 6.1.1.4'
N N 0.0061 0.0033 'International Tables Vol C Tables 4.2.6.8 and 6.1.1.4'
P P 0.1023 0.0942 'International Tables Vol C Tables 4.2.6.8 and 6.1.1.4'
Cl Cl 0.1484 0.1585 'International Tables Vol C Tables 4.2.6.8 and 6.1.1.4'
Pt Pt -1.7033 8.3905 'International Tables Vol C Tables 4.2.6.8 and 6.1.1.4'
O O 0.0106 0.0060 'International Tables Vol C Tables 4.2.6.8 and 6.1.1.4'

loop_
_geom_angle_atom_site_label_1
_geom_angle_atom_site_label_2
_geom_angle_atom_site_label_3
_geom_angle
C2 C1 C6 113(2)
C2 C1 Pt1 132(2)
C6 C1 Pt1 114.6(15)
C1 C2 C3 123(2)
C4 C3 C2 116(2)
C4 C3 C13 127(3)
C2 C3 C13 117(2)
C5 C4 C3 126(3)
C5 C4 C14 118(2)
C3 C4 C14 115(2)
C4 C5 C6 118(3)
C1 C6 C5 123.8(19)
C1 C6 C7 113(2)
C5 C6 C7 124(2)
N1 C7 C12 130(2)
N1 C7 C6 111(2)
C12 C7 C6 119(2)
N2 C8 N3 122.5(18)
N2 C8 C9 112.1(19)
N3 C8 C9 125(2)
C8 C9 C10 111(2)
C11 C10 C9 114(2)
N4 C11 C10 133(3)
N4 C11 Cl1 110(2)
C10 C11 Cl1 116.3(19)
C16 C15 C20 113(2)
C16 C15 Pt2 136.1(17)
C20 C15 Pt2 110.4(14)
C15 C16 C17 126.3(19)
C16 C17 C18 120.4(19)
C16 C17 C27 119.8(18)
C18 C17 C27 120(2)
C19 C18 C17 115.2(19)
C19 C18 C28 122.4(19)
C17 C18 C28 122(2)
C18 C19 C20 125.9(18)
C19 C20 C21 125.2(17)
C19 C20 C15 118.4(18)
C21 C20 C15 116.4(19)
N5 C21 C20 113.8(16)
N5 C21 C26 123.2(17)
C20 C21 C26 122.6(19)
C23 C22 N6 120.2(18)
C23 C22 N7 124(2)
N6 C22 N7 115.6(17)
C22 C23 C24 119(2)
C25 C24 C23 117(2)
N8 C25 C24 122.5(18)
N8 C25 Cl2 116.5(14)
C24 C25 Cl2 121.0(16)
C30 C29 C34 114.0(18)
C30 C29 Pt3 135.1(13)
C34 C29 Pt3 110.9(14)
C29 C30 C31 123.7(17)
C32 C31 C30 118.6(19)
C32 C31 C41 125.0(19)
C30 C31 C41 116.4(16)
C33 C32 C31 122(2)
C33 C32 C42 117.8(16)
C31 C32 C42 120(2)
C32 C33 C34 120.6(17)
C33 C34 C29 121(2)
C33 C34 C35 120.6(16)
C29 C34 C35 118.1(18)
N9 C35 C34 111.7(16)
N9 C35 C40 119(2)
C34 C35 C40 129.1(19)
N10 C36 C37 121.9(19)
N10 C36 N11 119(2)
C37 C36 N11 119.4(17)
C36 C37 C38 122(2)
C37 C38 C39 117(2)
N12 C39 C38 120.8(19)
N12 C39 Cl3 116.3(18)
C38 C39 Cl3 122.8(17)
C44 C43 P1 111.8(16)
C43 C44 P2 113.3(16)
C46 C45 P2 111.5(12)
C45 C46 P3 113.8(14)
C52 C47 C48 121(3)
C52 C47 P3 118.9(19)
C48 C47 P3 119.7(16)
C49 C48 C47 116(2)
C48 C49 C50 122(3)
C51 C50 C49 122(3)
C50 C51 C52 118(2)
C47 C52 C51 121(2)
C58 C53 C54 118(2)
C58 C53 P3 118.7(14)
C54 C53 P3 122.7(16)
C55 C54 C53 119(2)
C56 C55 C54 120(2)
C55 C56 C57 122(3)
C58 C57 C56 121(2)
C57 C58 C53 120(2)
C60 C59 C64 118(2)
C60 C59 P2 119.4(17)
C64 C59 P2 122.1(19)
C59 C60 C61 123(2)
C62 C61 C60 116(2)
C63 C62 C61 119(3)
C64 C63 C62 124(2)
C63 C64 C59 118(3)
C70 C65 C66 119(2)
C70 C65 P1 118.4(15)
C66 C65 P1 121.7(19)
C67 C66 C65 121(2)
C66 C67 C68 122(2)
C67 C68 C69 121(3)
C68 C69 C70 119(3)
C65 C70 C69 117(2)
C7 N1 N2 122.5(18)
C7 N1 Pt1 122.0(14)
N2 N1 Pt1 115.5(14)
C8 N2 N1 114.2(17)
N4 N3 C8 124.5(19)
N4 N3 Pt1 125.7(13)
C8 N3 Pt1 109.7(15)
N3 N4 C11 112(2)
C21 N5 N6 125.6(14)
C21 N5 Pt2 116.8(12)
N6 N5 Pt2 117.0(11)
N5 N6 C22 115.9(14)
C22 N7 N8 116.3(17)
C22 N7 Pt2 114.0(13)
N8 N7 Pt2 129.5(12)
C25 N8 N7 121.0(15)
C35 N9 N10 126.3(16)
C35 N9 Pt3 118.4(15)
N10 N9 Pt3 115.3(11)
C36 N10 N9 116.2(16)
N12 N11 C36 118.6(19)
N12 N11 Pt3 129.8(13)
C36 N11 Pt3 111.5(13)
C39 N12 N11 122.1(18)
C43 P1 C65 99.3(9)
C43 P1 C71 101.8(10)
C65 P1 C71 104.6(9)
C43 P1 Pt1 115.7(6)
C65 P1 Pt1 115.3(8)
C71 P1 Pt1 117.6(7)
C45 P2 C59 109.1(9)
C45 P2 C44 102.2(8)
C59 P2 C44 104.1(9)
C45 P2 Pt2 112.5(5)
C59 P2 Pt2 115.6(7)
C44 P2 Pt2 112.3(6)
C53 P3 C46 105.9(10)
C53 P3 C47 100.9(10)
C46 P3 C47 103.0(10)
C53 P3 Pt3 114.9(7)
C46 P3 Pt3 113.6(6)
C47 P3 Pt3 116.9(6)
N1 Pt1 C1 79.3(8)
N1 Pt1 N3 78.2(7)
C1 Pt1 N3 157.4(7)
N1 Pt1 P1 177.5(4)
C1 Pt1 P1 100.5(6)
N3 Pt1 P1 102.1(5)
C15 Pt2 N5 81.8(7)
C15 Pt2 N7 159.0(6)
N5 Pt2 N7 77.4(6)
C15 Pt2 P2 97.0(5)
N5 Pt2 P2 174.6(4)
N7 Pt2 P2 104.0(4)
C29 Pt3 N9 81.0(7)
C29 Pt3 N11 159.2(6)
N9 Pt3 N11 78.3(6)
C29 Pt3 P3 101.0(5)
N9 Pt3 P3 175.7(4)
N11 Pt3 P3 99.6(4)
C72 C71 C76 120.0
C72 C71 P1 117.1(11)
C76 C71 P1 122.3(11)
C71 C72 C73 120.0
C72 C73 C74 120.0
C75 C74 C73 120.0
C74 C75 C76 120.0
C75 C76 C71 120.0

loop_
_geom_bond_atom_site_label_1
_geom_bond_atom_site_label_2
_geom_bond_distance
C1 C2 1.37(3)
C1 C6 1.39(3)
C1 Pt1 2.01(2)
C2 C3 1.46(4)
C3 C4 1.30(3)
C3 C13 1.53(3)
C4 C5 1.28(3)
C4 C14 1.54(4)
C5 C6 1.40(4)
C6 C7 1.55(3)
C7 N1 1.26(3)
C7 C12 1.54(3)
C8 N2 1.31(3)
C8 N3 1.32(2)
C8 C9 1.38(3)
C9 C10 1.49(3)
C10 C11 1.33(3)
C11 N4 1.31(3)
C11 Cl1 1.86(3)
C15 C16 1.38(3)
C15 C20 1.46(3)
C15 Pt2 2.01(3)
C16 C17 1.38(3)
C17 C18 1.38(3)
C17 C27 1.53(3)
C18 C19 1.37(3)
C18 C28 1.44(3)
C19 C20 1.39(3)
C20 C21 1.45(2)
C21 N5 1.32(2)
C21 C26 1.51(2)
C22 C23 1.28(3)
C22 N6 1.37(2)
C22 N7 1.38(2)
C23 C24 1.40(3)
C24 C25 1.39(2)
C25 N8 1.27(2)
C25 Cl2 1.701(19)
C29 C30 1.35(3)
C29 C34 1.44(2)
C29 Pt3 2.015(19)
C30 C31 1.42(3)
C31 C32 1.34(2)
C31 C41 1.55(3)
C32 C33 1.31(3)
C32 C42 1.60(3)
C33 C34 1.40(3)
C34 C35 1.45(3)
C35 N9 1.34(2)
C35 C40 1.46(2)
C36 N10 1.33(2)
C36 C37 1.35(3)
C36 N11 1.38(2)
C37 C38 1.35(3)
C38 C39 1.42(3)
C39 N12 1.30(3)
C39 Cl3 1.69(2)
C43 C44 1.50(3)
C43 P1 1.80(2)
C44 P2 1.89(2)
C45 C46 1.55(3)
C45 P2 1.842(18)
C46 P3 1.814(17)
C47 C52 1.39(3)
C47 C48 1.42(3)
C47 P3 1.87(3)
C48 C49 1.36(3)
C49 C50 1.43(3)
C50 C51 1.31(3)
C51 C52 1.43(3)
C53 C58 1.40(3)
C53 C54 1.41(3)
C53 P3 1.804(19)
C54 C55 1.37(3)
C55 C56 1.33(4)
C56 C57 1.35(3)
C57 C58 1.32(3)
C59 C60 1.35(3)
C59 C64 1.37(3)
C59 P2 1.85(2)
C60 C61 1.38(3)
C61 C62 1.37(4)
C62 C63 1.35(4)
C63 C64 1.32(3)
C65 C70 1.34(3)
C65 C66 1.46(3)
C65 P1 1.81(2)
C66 C67 1.29(3)
C67 C68 1.33(4)
C68 C69 1.39(4)
C69 C70 1.44(3)
N1 N2 1.43(2)
N1 Pt1 1.979(18)
N3 N4 1.30(3)
N3 Pt1 2.15(2)
N5 N6 1.34(2)
N5 Pt2 2.016(13)
N7 N8 1.38(2)
N7 Pt2 2.067(18)
N9 N10 1.36(2)
N9 Pt3 2.025(14)
N11 N12 1.36(2)
N11 Pt3 2.08(2)
P1 C71 1.832(14)
P1 Pt1 2.247(6)
P2 Pt2 2.237(4)
P3 Pt3 2.247(4)
C71 C72 1.3900
C71 C76 1.3900
C72 C73 1.3900
C73 C74 1.3900
C74 C75 1.3900
C75 C76 1.3900

loop_
_geom_torsion_atom_site_label_1
_geom_torsion_atom_site_label_2
_geom_torsion_atom_site_label_3
_geom_torsion_atom_site_label_4
_geom_torsion
C6 C1 C2 C3 1(3)
Pt1 C1 C2 C3 -179.4(16)
C1 C2 C3 C4 -1(3)
C1 C2 C3 C13 179(3)
C2 C3 C4 C5 1(4)
C13 C3 C4 C5 -179(3)
C2 C3 C4 C14 174(2)
C13 C3 C4 C14 -6(4)
C3 C4 C5 C6 0(4)
C14 C4 C5 C6 -173(2)
C2 C1 C6 C5 0(3)
Pt1 C1 C6 C5 180.0(17)
C2 C1 C6 C7 176.5(18)
Pt1 C1 C6 C7 -3(2)
C4 C5 C6 C1 0(4)
C4 C5 C6 C7 -177(2)
C1 C6 C7 N1 0(3)
C5 C6 C7 N1 177(2)
C1 C6 C7 C12 177(2)
C5 C6 C7 C12 -6(3)
N2 C8 C9 C10 -179.7(16)
N3 C8 C9 C10 1(3)
C8 C9 C10 C11 -4(3)
C9 C10 C11 N4 7(4)
C9 C10 C11 Cl1 179.4(14)
C20 C15 C16 C17 -1(3)
Pt2 C15 C16 C17 -179.8(15)
C15 C16 C17 C18 -3(3)
C15 C16 C17 C27 -179.5(18)
C16 C17 C18 C19 5(3)
C27 C17 C18 C19 -177.8(18)
C16 C17 C18 C28 177.7(18)
C27 C17 C18 C28 -5(3)
C17 C18 C19 C20 -5(3)
C28 C18 C19 C20 -177.4(19)
C18 C19 C20 C21 -178.3(17)
C18 C19 C20 C15 2(3)
C16 C15 C20 C19 2(2)
Pt2 C15 C20 C19 -179.4(14)
C16 C15 C20 C21 -178.6(15)
Pt2 C15 C20 C21 1(2)
C19 C20 C21 N5 173.0(17)
C15 C20 C21 N5 -7(2)
C19 C20 C21 C26 0(3)
C15 C20 C21 C26 -179.8(16)
N6 C22 C23 C24 -179.1(16)
N7 C22 C23 C24 -1(3)
C22 C23 C24 C25 -3(3)
C23 C24 C25 N8 4(2)
C23 C24 C25 Cl2 -176.4(14)
C34 C29 C30 C31 3(2)
Pt3 C29 C30 C31 -178.8(13)
C29 C30 C31 C32 -1(3)
C29 C30 C31 C41 178.2(16)
C30 C31 C32 C33 0(2)
C41 C31 C32 C33 -179.7(16)
C30 C31 C32 C42 -179.5(15)
C41 C31 C32 C42 1(2)
C31 C32 C33 C34 0(2)
C42 C32 C33 C34 179.4(15)
C32 C33 C34 C29 2(3)
C32 C33 C34 C35 179.7(15)
C30 C29 C34 C33 -3(2)
Pt3 C29 C34 C33 178.4(13)
C30 C29 C34 C35 179.1(15)
Pt3 C29 C34 C35 0.2(19)
C33 C34 C35 N9 -179.3(14)
C29 C34 C35 N9 -1(2)
C33 C34 C35 C40 -1(3)
C29 C34 C35 C40 177.6(17)
N10 C36 C37 C38 179.1(19)
N11 C36 C37 C38 1(3)
C36 C37 C38 C39 -1(3)
C37 C38 C39 N12 1(3)
C37 C38 C39 Cl3 -178.1(17)
P1 C43 C44 P2 168.1(9)
P2 C45 C46 P3 113.9(11)
C52 C47 C48 C49 -1(3)
P3 C47 C48 C49 173.0(19)
C47 C48 C49 C50 0(4)
C48 C49 C50 C51 2(4)
C49 C50 C51 C52 -3(3)
C48 C47 C52 C51 0(3)
P3 C47 C52 C51 -173.8(13)
C50 C51 C52 C47 2(3)
C58 C53 C54 C55 0(4)
P3 C53 C54 C55 -177(2)
C53 C54 C55 C56 3(5)
C54 C55 C56 C57 -8(6)
C55 C56 C57 C58 9(7)
C56 C57 C58 C53 -5(6)
C54 C53 C58 C57 1(5)
P3 C53 C58 C57 178(3)
C64 C59 C60 C61 1(4)
P2 C59 C60 C61 180(2)
C59 C60 C61 C62 -3(4)
C60 C61 C62 C63 3(5)
C61 C62 C63 C64 0(5)
C62 C63 C64 C59 -2(4)
C60 C59 C64 C63 2(4)
P2 C59 C64 C63 -177(2)
C70 C65 C66 C67 -5(4)
P1 C65 C66 C67 -176(2)
C65 C66 C67 C68 4(4)
C66 C67 C68 C69 2(5)
C67 C68 C69 C70 -7(4)
C66 C65 C70 C69 -1(3)
P1 C65 C70 C69 171.1(16)
C68 C69 C70 C65 7(3)
C12 C7 N1 N2 4(3)
C6 C7 N1 N2 -179.0(15)
C12 C7 N1 Pt1 -173(2)
C6 C7 N1 Pt1 4(2)
N3 C8 N2 N1 1(3)
C9 C8 N2 N1 -179.2(14)
C7 N1 N2 C8 -177.8(17)
Pt1 N1 N2 C8 -0.5(19)
N2 C8 N3 N4 -178.5(17)
C9 C8 N3 N4 1(3)
N2 C8 N3 Pt1 0(2)
C9 C8 N3 Pt1 179.4(15)
C8 N3 N4 C11 0(3)
Pt1 N3 N4 C11 -177.4(14)
C10 C11 N4 N3 -5(4)
Cl1 C11 N4 N3 -178.0(13)
C20 C21 N5 N6 -179.4(15)
C26 C21 N5 N6 -7(3)
C20 C21 N5 Pt2 10.1(19)
C26 C21 N5 Pt2 -177.1(13)
C21 N5 N6 C22 -175.5(15)
Pt2 N5 N6 C22 -5.0(18)
C23 C22 N6 N5 -177.1(16)
N7 C22 N6 N5 5(2)
C23 C22 N7 N8 4(2)
N6 C22 N7 N8 -177.8(13)
C23 C22 N7 Pt2 179.7(15)
N6 C22 N7 Pt2 -2.1(17)
C24 C25 N8 N7 -1(2)
Cl2 C25 N8 N7 179.4(11)
C22 N7 N8 C25 -3(2)
Pt2 N7 N8 C25 -177.9(11)
C34 C35 N9 N10 178.5(14)
C40 C35 N9 N10 0(2)
C34 C35 N9 Pt3 1.5(18)
C40 C35 N9 Pt3 -177.3(12)
C37 C36 N10 N9 178.8(17)
N11 C36 N10 N9 -3(2)
C35 N9 N10 C36 -176.3(15)
Pt3 N9 N10 C36 0.8(18)
N10 C36 N11 N12 -179.4(15)
C37 C36 N11 N12 -1(3)
N10 C36 N11 Pt3 3(2)
C37 C36 N11 Pt3 -178.2(15)
C38 C39 N12 N11 -1(3)
Cl3 C39 N12 N11 177.9(13)
C36 N11 N12 C39 1(2)
Pt3 N11 N12 C39 177.7(14)
C44 C43 P1 C65 46.3(15)
C44 C43 P1 C71 153.5(14)
C44 C43 P1 Pt1 -77.8(13)
C70 C65 P1 C43 -98.7(19)
C66 C65 P1 C43 73.0(18)
C70 C65 P1 C71 156.4(17)
C66 C65 P1 C71 -32(2)
C70 C65 P1 Pt1 25.7(19)
C66 C65 P1 Pt1 -162.6(15)
C46 C45 P2 C59 162.3(13)
C46 C45 P2 C44 52.5(14)
C46 C45 P2 Pt2 -68.1(13)
C60 C59 P2 C45 170.0(19)
C64 C59 P2 C45 -11(2)
C60 C59 P2 C44 -81(2)
C64 C59 P2 C44 97(2)
C60 C59 P2 Pt2 42(2)
C64 C59 P2 Pt2 -139.0(17)
C43 C44 P2 C45 156.4(13)
C43 C44 P2 C59 42.9(15)
C43 C44 P2 Pt2 -82.9(14)
C58 C53 P3 C46 -149(2)
C54 C53 P3 C46 28(2)
C58 C53 P3 C47 104(2)
C54 C53 P3 C47 -79(2)
C58 C53 P3 Pt3 -23(3)
C54 C53 P3 Pt3 153.9(18)
C45 C46 P3 C53 63.3(15)
C45 C46 P3 C47 168.9(13)
C45 C46 P3 Pt3 -63.7(14)
C52 C47 P3 C53 -64.5(16)
C48 C47 P3 C53 121.7(17)
C52 C47 P3 C46 -173.8(15)
C48 C47 P3 C46 12.4(19)
C52 C47 P3 Pt3 60.9(16)
C48 C47 P3 Pt3 -112.9(16)
C43 P1 C71 C72 -164.7(11)
C65 P1 C71 C72 -61.7(13)
Pt1 P1 C71 C72 67.7(12)
C43 P1 C71 C76 24.2(14)
C65 P1 C71 C76 127.2(13)
Pt1 P1 C71 C76 -103.3(12)
C76 C71 C72 C73 0.0
P1 C71 C72 C73 -171.3(15)
C71 C72 C73 C74 0.0
C72 C73 C74 C75 0.0
C73 C74 C75 C76 0.0
C74 C75 C76 C71 0.0
C72 C71 C76 C75 0.0
P1 C71 C76 C75 170.8(16)
